data_7052574
loop_
_publ_author_name
'Wan, Chong-Qing'
'Mak, Thomas C. W.'

_publ_section_title
;
 Supramolecular frameworks constructed from angular-shaped
 sulfonyldipyrazine and various silver(i) salts
;
_journal_issue 2
_journal_name_full 'New Journal of Chemistry'
_journal_page_first 319
_journal_paper_doi 10.1039/c0nj00631a
_journal_volume 35
_journal_year 2011
_chemical_formula_sum 'C8 H6 Ag N5 O5 S'
_chemical_formula_weight 392.11
_chemical_name_systematic
;
?
;
_space_group_IT_number 19
_symmetry_cell_setting orthorhombic
_symmetry_space_group_name_Hall 'P 2ac 2ab'
_symmetry_space_group_name_H-M 'P 21 21 21'
_atom_sites_solution_hydrogens geom
_atom_sites_solution_primary direct
_atom_sites_solution_secondary difmap
_audit_creation_method SHELXL-97
_cell_angle_alpha 90.00
_cell_angle_beta 90.00
_cell_angle_gamma 90.00
_cell_formula_units_Z 4
_cell_length_a 7.7095(12)
_cell_length_b 10.9140(17)
_cell_length_c 14.571(2)
_cell_measurement_temperature 293(2)
_cell_volume 1226.0(3)
_computing_cell_refinement 'Bruker SMART'
_computing_data_collection 'Bruker SMART'
_computing_data_reduction 'Bruker SAINT'
_computing_molecular_graphics 'Bruker SHELXTL'
_computing_publication_material 'Bruker SHELXTL'
_computing_structure_refinement 'SHELXL-97 (Sheldrick, 1997)'
_computing_structure_solution 'SHELXS-97 (Sheldrick, 1990)'
_diffrn_ambient_temperature 293(2)
_diffrn_measured_fraction_theta_full 0.991
_diffrn_measured_fraction_theta_max 0.991
_diffrn_radiation_monochromator graphite
_diffrn_radiation_source 'fine-focus sealed tube'
_diffrn_radiation_type MoK\a
_diffrn_radiation_wavelength 0.71073
_diffrn_reflns_av_R_equivalents 0.0378
_diffrn_reflns_av_sigmaI/netI 0.0485
_diffrn_reflns_limit_h_max 10
_diffrn_reflns_limit_h_min -10
_diffrn_reflns_limit_k_max 14
_diffrn_reflns_limit_k_min -14
_diffrn_reflns_limit_l_max 13
_diffrn_reflns_limit_l_min -19
_diffrn_reflns_number 8451
_diffrn_reflns_theta_full 28.29
_diffrn_reflns_theta_max 28.29
_diffrn_reflns_theta_min 2.33
_exptl_absorpt_coefficient_mu 1.843
_exptl_absorpt_correction_T_max 1.000000
_exptl_absorpt_correction_T_min 0.862543
_exptl_absorpt_correction_type multi-scan
_exptl_absorpt_process_details sadabs
_exptl_crystal_colour brown
_exptl_crystal_density_diffrn 2.124
_exptl_crystal_density_method 'not measured'
_exptl_crystal_description block
_exptl_crystal_F_000 768
_exptl_crystal_size_max 0.52
_exptl_crystal_size_mid 0.42
_exptl_crystal_size_min 0.30
_refine_diff_density_max 1.128
_refine_diff_density_min -0.504
_refine_diff_density_rms 0.095
_refine_ls_abs_structure_details 'Flack H D (1983), Acta Cryst. A39, 876-881'
_refine_ls_abs_structure_Flack -0.11(4)
_refine_ls_extinction_method none
_refine_ls_goodness_of_fit_ref 1.024
_refine_ls_hydrogen_treatment constr
_refine_ls_matrix_type full
_refine_ls_number_parameters 181
_refine_ls_number_reflns 3018
_refine_ls_number_restraints 18
_refine_ls_restrained_S_all 1.027
_refine_ls_R_factor_all 0.0498
_refine_ls_R_factor_gt 0.0368
_refine_ls_shift/su_max 0.001
_refine_ls_shift/su_mean 0.000
_refine_ls_structure_factor_coef Fsqd
_refine_ls_weighting_details 'calc w=1/[\s^2^(Fo^2^)+(0.0382P)^2^+0.7214P] where P=(Fo^2^+2Fc^2^)/3'
_refine_ls_weighting_scheme calc
_refine_ls_wR_factor_gt 0.0807
_refine_ls_wR_factor_ref 0.0872
_reflns_number_gt 2518
_reflns_number_total 3018
_reflns_threshold_expression >2sigma(I)
_cod_data_source_file C0NJ00631A.TXT
_cod_data_source_block compound2
_cod_original_sg_symbol_H-M P2(1)2(1)2(1)
_cod_database_code 7052574

loop_
_symmetry_equiv_pos_as_xyz
'x, y, z'
'-x+1/2, -y, z+1/2'
'-x, y+1/2, -z+1/2'
'x+1/2, -y+1/2, -z'

loop_
_atom_site_label
_atom_site_type_symbol
_atom_site_fract_x
_atom_site_fract_y
_atom_site_fract_z
_atom_site_U_iso_or_equiv
_atom_site_adp_type
_atom_site_occupancy
_atom_site_symmetry_multiplicity
_atom_site_calc_flag
_atom_site_refinement_flags
_atom_site_disorder_assembly
_atom_site_disorder_group
Ag1 Ag 0.69450(5) 0.40877(4) 0.84211(3) 0.04159(12) Uani 1 1 d U . .
S1 S 0.52324(17) 0.35928(11) 0.43543(8) 0.0342(3) Uani 1 1 d . . .
O1 O 0.4149(6) 0.2692(3) 0.4769(3) 0.0537(10) Uani 1 1 d . . .
O2 O 0.6420(5) 0.3270(3) 0.3641(2) 0.0492(10) Uani 1 1 d . . .
N1 N 0.7158(6) 0.4527(4) 0.6807(3) 0.0421(10) Uani 1 1 d . . .
N2 N 0.7659(5) 0.5100(4) 0.4961(3) 0.0351(9) Uani 1 1 d . . .
N3 N 0.1181(6) 0.5712(4) 0.3639(3) 0.0473(11) Uani 1 1 d . . .
N4 N 0.4762(5) 0.5637(4) 0.3445(3) 0.0377(9) Uani 1 1 d . . .
C1 C 0.6162(7) 0.4032(5) 0.6158(3) 0.0368(10) Uani 1 1 d . . .
H1A H 0.5276 0.3495 0.6319 0.044 Uiso 1 1 calc R . .
C2 C 0.6444(6) 0.4316(4) 0.5240(3) 0.0301(10) Uani 1 1 d . . .
C3 C 0.8611(7) 0.5603(5) 0.5621(4) 0.0425(12) Uani 1 1 d . . .
H3A H 0.9456 0.6176 0.5468 0.051 Uiso 1 1 calc R . .
C4 C 0.8369(7) 0.5291(5) 0.6533(4) 0.0432(12) Uani 1 1 d . . .
H4A H 0.9096 0.5638 0.6972 0.052 Uiso 1 1 calc R . .
C5 C 0.3893(6) 0.4789(4) 0.3918(3) 0.0309(10) Uani 1 1 d . . .
C6 C 0.2110(7) 0.4818(5) 0.4020(4) 0.0406(12) Uani 1 1 d . . .
H6A H 0.1556 0.4210 0.4358 0.049 Uiso 1 1 calc R . .
C7 C 0.2040(8) 0.6548(5) 0.3173(4) 0.0483(13) Uani 1 1 d . . .
H7A H 0.1423 0.7185 0.2902 0.058 Uiso 1 1 calc R . .
C8 C 0.3807(7) 0.6518(5) 0.3070(4) 0.0450(13) Uani 1 1 d . . .
H8A H 0.4350 0.7129 0.2730 0.054 Uiso 1 1 calc R . .
N5 N 0.7066(7) 0.1286(5) 0.8626(4) 0.0590(13) Uani 1 1 d U . .
O3 O 0.7468(12) 0.1862(5) 0.7954(5) 0.128(3) Uani 1 1 d U . .
O4 O 0.6364(14) 0.1858(6) 0.9232(5) 0.149(4) Uani 1 1 d . . .
O5 O 0.7347(7) 0.0188(4) 0.8702(4) 0.0851(17) Uani 1 1 d . . .

loop_
_atom_site_aniso_label
_atom_site_aniso_U_11
_atom_site_aniso_U_22
_atom_site_aniso_U_33
_atom_site_aniso_U_23
_atom_site_aniso_U_13
_atom_site_aniso_U_12
Ag1 0.03637(18) 0.0566(2) 0.03179(18) -0.00592(18) 0.00226(17) -0.00677(18)
S1 0.0441(7) 0.0277(5) 0.0309(6) -0.0001(5) -0.0047(5) -0.0051(5)
O1 0.065(3) 0.0374(19) 0.059(3) 0.0098(18) -0.007(2) -0.0179(19)
O2 0.063(3) 0.046(2) 0.038(2) -0.0145(16) -0.0032(17) 0.0109(18)
N1 0.049(3) 0.054(2) 0.0237(19) -0.0002(16) -0.0019(18) -0.002(2)
N2 0.038(2) 0.039(2) 0.029(2) 0.0029(17) -0.0018(16) -0.0031(17)
N3 0.036(2) 0.056(3) 0.050(3) 0.007(2) -0.004(2) -0.008(2)
N4 0.034(2) 0.043(2) 0.036(2) 0.010(2) 0.005(2) -0.0054(16)
C1 0.041(3) 0.040(2) 0.030(2) 0.000(2) 0.0039(19) -0.002(2)
C2 0.031(2) 0.030(2) 0.029(2) -0.0005(18) -0.0028(17) 0.0006(17)
C3 0.041(3) 0.049(3) 0.038(3) 0.002(2) -0.004(2) -0.006(2)
C4 0.045(3) 0.054(3) 0.031(2) 0.002(2) -0.009(2) -0.007(2)
C5 0.032(3) 0.034(2) 0.027(2) -0.0009(19) -0.0012(19) -0.005(2)
C6 0.037(3) 0.042(3) 0.043(3) 0.005(2) 0.000(3) -0.010(3)
C7 0.040(3) 0.055(3) 0.050(3) 0.012(2) -0.007(3) 0.008(3)
C8 0.041(3) 0.047(3) 0.048(3) 0.016(2) -0.002(2) 0.002(2)
N5 0.049(3) 0.047(3) 0.081(4) -0.005(3) -0.001(3) 0.001(2)
O3 0.197(9) 0.073(4) 0.115(5) 0.016(3) 0.063(5) -0.005(5)
O4 0.257(12) 0.085(4) 0.106(5) -0.011(4) 0.039(6) 0.062(6)
O5 0.066(3) 0.046(2) 0.144(5) 0.001(3) 0.001(3) 0.001(2)

loop_
_atom_type_symbol
_atom_type_description
_atom_type_scat_dispersion_real
_atom_type_scat_dispersion_imag
_atom_type_scat_source
C C 0.0033 0.0016 'International Tables Vol C Tables 4.2.6.8 and 6.1.1.4'
H H 0.0000 0.0000 'International Tables Vol C Tables 4.2.6.8 and 6.1.1.4'
N N 0.0061 0.0033 'International Tables Vol C Tables 4.2.6.8 and 6.1.1.4'
O O 0.0106 0.0060 'International Tables Vol C Tables 4.2.6.8 and 6.1.1.4'
S S 0.1246 0.1234 'International Tables Vol C Tables 4.2.6.8 and 6.1.1.4'
Ag Ag -0.8971 1.1015 'International Tables Vol C Tables 4.2.6.8 and 6.1.1.4'

loop_
_geom_angle_atom_site_label_1
_geom_angle_atom_site_label_2
_geom_angle_atom_site_label_3
_geom_angle
_geom_angle_site_symmetry_1
_geom_angle_site_symmetry_3
_geom_angle_publ_flag
N1 Ag1 N2 145.16(15) . 2_665 ?
N1 Ag1 N3 100.18(16) . 2_565 ?
N2 Ag1 N3 88.35(15) 2_665 2_565 ?
N1 Ag1 O3 85.31(19) . . ?
N2 Ag1 O3 124.9(2) 2_665 . ?
N3 Ag1 O3 106.0(2) 2_565 . ?
N1 Ag1 N4 85.52(15) . 2_665 ?
N2 Ag1 N4 79.63(14) 2_665 2_665 ?
N3 Ag1 N4 165.51(13) 2_565 2_665 ?
O3 Ag1 N4 87.6(2) . 2_665 ?
O1 S1 O2 120.9(2) . . ?
O1 S1 C2 107.8(2) . . ?
O2 S1 C2 107.5(2) . . ?
O1 S1 C5 108.5(3) . . ?
O2 S1 C5 107.0(2) . . ?
C2 S1 C5 103.8(2) . . ?
C4 N1 C1 116.8(4) . . ?
C4 N1 Ag1 118.1(3) . . ?
C1 N1 Ag1 125.0(3) . . ?
C3 N2 C2 115.7(4) . . ?
C3 N2 Ag1 116.6(3) . 2_664 ?
C2 N2 Ag1 127.1(3) . 2_664 ?
C7 N3 C6 116.9(5) . . ?
C7 N3 Ag1 111.5(4) . 2_564 ?
C6 N3 Ag1 130.6(3) . 2_564 ?
C8 N4 C5 115.9(4) . . ?
C8 N4 Ag1 117.3(3) . 2_664 ?
C5 N4 Ag1 125.9(3) . 2_664 ?
N1 C1 C2 120.2(5) . . ?
N1 C1 H1A 119.9 . . ?
C2 C1 H1A 119.9 . . ?
N2 C2 C1 123.1(4) . . ?
N2 C2 S1 115.7(3) . . ?
C1 C2 S1 121.1(4) . . ?
N2 C3 C4 121.2(5) . . ?
N2 C3 H3A 119.4 . . ?
C4 C3 H3A 119.4 . . ?
N1 C4 C3 122.9(5) . . ?
N1 C4 H4A 118.6 . . ?
C3 C4 H4A 118.6 . . ?
N4 C5 C6 122.6(5) . . ?
N4 C5 S1 113.7(4) . . ?
C6 C5 S1 123.7(4) . . ?
N3 C6 C5 120.4(5) . . ?
N3 C6 H6A 119.8 . . ?
C5 C6 H6A 119.8 . . ?
N3 C7 C8 122.6(5) . . ?
N3 C7 H7A 118.7 . . ?
C8 C7 H7A 118.7 . . ?
N4 C8 C7 121.5(5) . . ?
N4 C8 H8A 119.2 . . ?
C7 C8 H8A 119.2 . . ?
O3 N5 O4 116.2(6) . . ?
O3 N5 O5 122.6(6) . . ?
O4 N5 O5 121.2(7) . . ?
N5 O3 Ag1 103.8(5) . . ?

loop_
_geom_bond_atom_site_label_1
_geom_bond_atom_site_label_2
_geom_bond_distance
_geom_bond_site_symmetry_2
_geom_bond_publ_flag
Ag1 N1 2.406(4) . ?
Ag1 N2 2.433(4) 2_665 ?
Ag1 N3 2.441(5) 2_565 ?
Ag1 O3 2.555(6) . ?
Ag1 N4 2.557(4) 2_665 ?
S1 O1 1.425(4) . ?
S1 O2 1.430(4) . ?
S1 C2 1.778(5) . ?
S1 C5 1.782(5) . ?
N1 C4 1.314(7) . ?
N1 C1 1.333(7) . ?
N2 C3 1.329(6) . ?
N2 C2 1.332(6) . ?
N2 Ag1 2.433(4) 2_664 ?
N3 C7 1.317(7) . ?
N3 C6 1.331(7) . ?
N3 Ag1 2.441(5) 2_564 ?
N4 C8 1.328(7) . ?
N4 C5 1.335(6) . ?
N4 Ag1 2.557(4) 2_664 ?
C1 C2 1.390(6) . ?
C1 H1A 0.9300 . ?
C3 C4 1.384(8) . ?
C3 H3A 0.9300 . ?
C4 H4A 0.9300 . ?
C5 C6 1.383(7) . ?
C6 H6A 0.9300 . ?
C7 C8 1.371(8) . ?
C7 H7A 0.9300 . ?
C8 H8A 0.9300 . ?
N5 O3 1.204(7) . ?
N5 O4 1.209(8) . ?
N5 O5 1.224(6) . ?

loop_
_geom_torsion_atom_site_label_1
_geom_torsion_atom_site_label_2
_geom_torsion_atom_site_label_3
_geom_torsion_atom_site_label_4
_geom_torsion
_geom_torsion_site_symmetry_1
_geom_torsion_site_symmetry_2
_geom_torsion_site_symmetry_3
_geom_torsion_site_symmetry_4
_geom_torsion_publ_flag
N2 Ag1 N1 C4 31.9(5) 2_665 . . . ?
N3 Ag1 N1 C4 133.8(4) 2_565 . . . ?
O3 Ag1 N1 C4 -120.7(5) . . . . ?
N4 Ag1 N1 C4 -32.7(4) 2_665 . . . ?
N2 Ag1 N1 C1 -149.8(4) 2_665 . . . ?
N3 Ag1 N1 C1 -47.8(4) 2_565 . . . ?
O3 Ag1 N1 C1 57.6(5) . . . . ?
N4 Ag1 N1 C1 145.6(4) 2_665 . . . ?
C4 N1 C1 C2 0.9(7) . . . . ?
Ag1 N1 C1 C2 -177.4(4) . . . . ?
C3 N2 C2 C1 0.2(7) . . . . ?
Ag1 N2 C2 C1 -170.7(4) 2_664 . . . ?
C3 N2 C2 S1 -177.4(4) . . . . ?
Ag1 N2 C2 S1 11.7(5) 2_664 . . . ?
N1 C1 C2 N2 -1.7(8) . . . . ?
N1 C1 C2 S1 175.8(4) . . . . ?
O1 S1 C2 N2 173.4(4) . . . . ?
O2 S1 C2 N2 41.5(4) . . . . ?
C5 S1 C2 N2 -71.7(4) . . . . ?
O1 S1 C2 C1 -4.3(5) . . . . ?
O2 S1 C2 C1 -136.2(4) . . . . ?
C5 S1 C2 C1 110.6(4) . . . . ?
C2 N2 C3 C4 1.9(7) . . . . ?
Ag1 N2 C3 C4 173.8(4) 2_664 . . . ?
C1 N1 C4 C3 1.2(8) . . . . ?
Ag1 N1 C4 C3 179.7(4) . . . . ?
N2 C3 C4 N1 -2.7(8) . . . . ?
C8 N4 C5 C6 -0.2(7) . . . . ?
Ag1 N4 C5 C6 169.0(4) 2_664 . . . ?
C8 N4 C5 S1 177.0(4) . . . . ?
Ag1 N4 C5 S1 -13.8(5) 2_664 . . . ?
O1 S1 C5 N4 -174.6(3) . . . . ?
O2 S1 C5 N4 -42.6(4) . . . . ?
C2 S1 C5 N4 70.9(4) . . . . ?
O1 S1 C5 C6 2.5(5) . . . . ?
O2 S1 C5 C6 134.5(5) . . . . ?
C2 S1 C5 C6 -111.9(5) . . . . ?
C7 N3 C6 C5 -0.2(8) . . . . ?
Ag1 N3 C6 C5 167.8(4) 2_564 . . . ?
N4 C5 C6 N3 0.1(8) . . . . ?
S1 C5 C6 N3 -176.8(4) . . . . ?
C6 N3 C7 C8 0.4(9) . . . . ?
Ag1 N3 C7 C8 -169.9(5) 2_564 . . . ?
C5 N4 C8 C7 0.3(8) . . . . ?
Ag1 N4 C8 C7 -169.8(5) 2_664 . . . ?
N3 C7 C8 N4 -0.4(10) . . . . ?
O4 N5 O3 Ag1 9.1(9) . . . . ?
O5 N5 O3 Ag1 -170.6(5) . . . . ?
N1 Ag1 O3 N5 -165.3(6) . . . . ?
N2 Ag1 O3 N5 33.4(7) 2_665 . . . ?
N3 Ag1 O3 N5 -66.0(6) 2_565 . . . ?
N4 Ag1 O3 N5 109.0(6) 2_665 . . . ?
